data_9010675
loop_
_publ_author_name
'Kolitsch, U.'
'Bernhardt, H.-J.'
'Krause, W.'
'Blass, G.'

_publ_section_title
;
 Pattersonite, PbFe3(PO4)2(OH)4[(H2O)0.5(OH)0.5]2, a new supergene phosphate
 mineral: description and crystal structure
;
_journal_name_full 'European Journal of Mineralogy'
_journal_page_first 281
_journal_page_last 288
_journal_paper_doi 10.1127/0935-1221/2008/0020-1793
_journal_volume 20
_journal_year 2008
_chemical_compound_source 'Grube Vereinigung, near Eisenbach, Taunus, Hesse, Germany'
_chemical_formula_sum 'Fe3 H9 O14 P2 Pb'
_chemical_name_mineral Pattersonite
_space_group_IT_number 2
_symmetry_space_group_name_Hall '-P 1'
_symmetry_space_group_name_H-M 'P -1'
_cell_angle_alpha 87.74
_cell_angle_beta 86.38
_cell_angle_gamma 71.40
_cell_formula_units_Z 1
_cell_length_a 5.309
_cell_length_b 7.211
_cell_length_c 7.349
_cell_volume 266.061
_database_code_amcsd 0007260
_exptl_crystal_density_diffrn 4.180
_cod_original_formula_sum 'Pb Fe3 P2 O14 H9'
_cod_database_code 9010675

loop_
_space_group_symop_operation_xyz
x,y,z
-x,-y,-z

loop_
_atom_site_aniso_label
_atom_site_aniso_U_11
_atom_site_aniso_U_22
_atom_site_aniso_U_33
_atom_site_aniso_U_12
_atom_site_aniso_U_13
_atom_site_aniso_U_23
Pb 0.01250 0.01150 0.01170 -0.00119 -0.00072 -0.00024
Fe1 0.01090 0.03090 0.01260 -0.01080 0.00400 -0.01290
Fe2 0.03640 0.03820 0.00870 -0.03290 0.00720 -0.00570
Fe3 0.00850 0.02880 0.00960 -0.00910 0.00110 -0.00640
P 0.01450 0.04320 0.01550 -0.02010 0.00820 -0.01590

loop_
_atom_site_label
_atom_site_fract_x
_atom_site_fract_y
_atom_site_fract_z
_atom_site_occupancy
_atom_site_U_iso_or_equiv
_atom_site_type_symbol
_atom_site_attached_hydrogens
Pb 0.50000 0.50000 0.50000 1.00000 0.01253 Pb 0
Fe1 0.00000 0.00000 0.00000 1.00000 0.01700 Fe 0
Fe2 0.00000 0.00000 0.50000 1.00000 0.02300 Fe 0
Fe3 0.50000 0.50000 0.00000 1.00000 0.01480 Fe 0
P 0.05030 0.35430 0.22440 1.00000 0.02180 P 0
O1 0.15480 0.19120 0.08630 1.00000 0.02120 O 0
O2 -0.22590 0.49350 0.18060 1.00000 0.02710 O 0
O3 0.25450 0.46550 0.21970 1.00000 0.02020 O 0
O4 0.01990 0.27050 0.41710 1.00000 0.02700 O 0
O-H5 0.11340 0.05300 0.74020 1.00000 0.01950 O 1
O-H6 0.36060 0.78890 0.03310 1.00000 0.01960 O 1
Wat7 -0.38800 0.13090 0.58140 0.50000 0.04100 O 2
O-H7 -0.38800 0.13090 0.58140 0.50000 0.04100 O 1

loop_
_cod_changelog_entry_id
_cod_changelog_entry_author
_cod_changelog_entry_date
_cod_changelog_entry_text
1
;cod-tools version 3.8.0
Id: cif_guess_AMCSD_atom_types 9581 2023-05-17 12:35:41Z saulius
;
2023-05-18T11:41:16+03:00
;Derived atom types and hydrogen counts
from atom names that follow the AMCSD naming convention
(Wat == water, O-H == hydroxyl).
;

loop_
_cod_related_entry_id
_cod_related_entry_database
_cod_related_entry_code
1 AMCSD 0007260
